data_4514472
loop_
_publ_author_name
'Mi, Xiuna'
'Sheng, Dafei'
'Yu, Yu'e'
'Wang, Yuhao'
'Zhao, Limin'
'Lu, Jing'
'Li, Yunwu'
'Li, Dacheng'
'Dou, Jianmin'
'Duan, Jingui'
'Wang, Suna'

_publ_section_title
;
 Tunable Light Emission and Multiresponsive Luminescent Sensitivities in
 Aqueous Solutions of Two Series of Lanthanide Metal-Organic Frameworks
 Based on Structurally Related Ligands.
;
_journal_issue 8
_journal_name_full 'ACS applied materials &amp; interfaces'
_journal_page_first 7914
_journal_page_last 7926
_journal_paper_doi 10.1021/acsami.8b18320
_journal_volume 11
_journal_year 2019
_chemical_formula_sum 'C19 H18 Gd N O9'
_chemical_formula_weight 561.59
_space_group_crystal_system monoclinic
_space_group_IT_number 15
_space_group_name_Hall '-C 2yc'
_space_group_name_H-M_alt 'C 1 2/c 1'
_symmetry_space_group_name_Hall '-C 2yc'
_symmetry_space_group_name_H-M 'C 1 2/c 1'
_atom_sites_solution_hydrogens mixed
_audit_creation_method SHELXL-2014/7
_cell_angle_alpha 90
_cell_angle_beta 124.998(2)
_cell_angle_gamma 90
_cell_formula_units_Z 8
_cell_length_a 24.491(5)
_cell_length_b 13.580(3)
_cell_length_c 14.922(3)
_cell_measurement_reflns_used 4563
_cell_measurement_temperature 298(2)
_cell_measurement_theta_max 28.1995
_cell_measurement_theta_min 2.8335
_cell_volume 4065.4(15)
_computing_cell_refinement 'Bruker SMART'
_computing_data_collection 'Bruker SMART'
_computing_data_reduction 'Bruker SAINT'
_computing_molecular_graphics 'Bruker SHELXTL'
_computing_publication_material 'Bruker SHELXTL'
_computing_structure_refinement 'SHELXL-2014/7 (Sheldrick, 2014)'
_computing_structure_solution 'SHELXL-2014/7 (Sheldrick, 2014)'
_diffrn_ambient_temperature 298(2)
_diffrn_measured_fraction_theta_full 0.994
_diffrn_measured_fraction_theta_max 0.994
_diffrn_measurement_device_type 'CCD area detector'
_diffrn_measurement_method 'phi and omega scans'
_diffrn_radiation_type MoK\a
_diffrn_radiation_wavelength 0.71073
_diffrn_reflns_av_R_equivalents 0.0343
_diffrn_reflns_av_unetI/netI 0.0405
_diffrn_reflns_Laue_measured_fraction_full 0.994
_diffrn_reflns_Laue_measured_fraction_max 0.994
_diffrn_reflns_limit_h_max 29
_diffrn_reflns_limit_h_min -29
_diffrn_reflns_limit_k_max 11
_diffrn_reflns_limit_k_min -16
_diffrn_reflns_limit_l_max 17
_diffrn_reflns_limit_l_min -16
_diffrn_reflns_number 10022
_diffrn_reflns_point_group_measured_fraction_full 0.994
_diffrn_reflns_point_group_measured_fraction_max 0.994
_diffrn_reflns_theta_full 25.017
_diffrn_reflns_theta_max 25.017
_diffrn_reflns_theta_min 2.733
_exptl_absorpt_coefficient_mu 3.314
_exptl_absorpt_correction_T_max 0.6363
_exptl_absorpt_correction_T_min 0.4913
_exptl_absorpt_correction_type multi-scan
_exptl_absorpt_process_details sadabs
_exptl_crystal_colour colorless
_exptl_crystal_density_diffrn 1.835
_exptl_crystal_description 'needle crystal'
_exptl_crystal_F_000 2200
_exptl_crystal_size_max 0.250
_exptl_crystal_size_mid 0.200
_exptl_crystal_size_min 0.150
_refine_diff_density_max 1.729
_refine_diff_density_min -1.421
_refine_diff_density_rms 0.174
_refine_ls_extinction_method none
_refine_ls_goodness_of_fit_ref 1.076
_refine_ls_hydrogen_treatment constr
_refine_ls_matrix_type full
_refine_ls_number_parameters 295
_refine_ls_number_reflns 3566
_refine_ls_number_restraints 112
_refine_ls_restrained_S_all 1.141
_refine_ls_R_factor_all 0.0567
_refine_ls_R_factor_gt 0.0401
_refine_ls_shift/su_max 0.005
_refine_ls_shift/su_mean 0.000
_refine_ls_structure_factor_coef Fsqd
_refine_ls_weighting_details 'w=1/[\s^2^(Fo^2^)+(0.0513P)^2^+62.9282P] where P=(Fo^2^+2Fc^2^)/3'
_refine_ls_weighting_scheme calc
_refine_ls_wR_factor_gt 0.1043
_refine_ls_wR_factor_ref 0.1149
_reflns_Friedel_coverage 0.000
_reflns_number_gt 2803
_reflns_number_total 3566
_reflns_threshold_expression 'I > 2\s(I)'
_cod_data_source_file am8b18320_si_007.cif
_cod_data_source_block 170318c
_cod_original_cell_volume 4065.7(14)
_cod_database_code 4514472
_shelx_shelxl_version_number 2014/7
_shelx_space_group_comment
;
The symmetry employed for this shelxl refinement is uniquely defined
by the following loop, which should always be used as a source of
symmetry information in preference to the above space-group names.
They are only intended as comments.
;
_shelx_estimated_absorpt_t_min 0.491
_shelx_estimated_absorpt_t_max 0.636

loop_
_space_group_symop_operation_xyz
'x, y, z'
'-x, y, -z+1/2'
'x+1/2, y+1/2, z'
'-x+1/2, y+1/2, -z+1/2'
'-x, -y, -z'
'x, -y, z-1/2'
'-x+1/2, -y+1/2, -z'
'x+1/2, -y+1/2, z-1/2'

loop_
_atom_site_label
_atom_site_type_symbol
_atom_site_fract_x
_atom_site_fract_y
_atom_site_fract_z
_atom_site_U_iso_or_equiv
_atom_site_adp_type
_atom_site_occupancy
_atom_site_site_symmetry_order
_atom_site_calc_flag
_atom_site_refinement_flags_posn
_atom_site_refinement_flags_adp
_atom_site_refinement_flags_occupancy
_atom_site_disorder_assembly
_atom_site_disorder_group
Gd1 Gd 0.16153(2) 0.30721(3) 0.40160(3) 0.02039(14) Uani 1 1 d D U . . .
N1 N 0.1063(11) 0.6100(10) 0.2556(16) 0.075(3) Uani 0.464(10) 1 d D U P A 1
N1' N 0.0940(10) 0.5914(9) 0.2123(11) 0.075(3) Uani 0.536(10) 1 d D . P A 2
O1 O 0.1031(3) 0.2640(5) 0.2224(4) 0.0468(16) Uani 1 1 d . . . . .
O2 O 0.0090(7) 0.2726(16) 0.0548(13) 0.050(4) Uani 0.59(3) 1 d . U P B 1
O2' O 0.0084(12) 0.227(2) 0.0779(19) 0.050(4) Uani 0.41(3) 1 d . . P B 2
O3 O 0.0176(3) 0.1034(5) -0.0419(5) 0.0379(15) Uani 1 1 d . . . . .
O4 O 0.2765(2) 0.3332(3) 0.5837(4) 0.0226(11) Uani 1 1 d . . . . .
O5 O 0.1931(3) 0.4217(4) 0.5513(5) 0.0380(14) Uani 1 1 d . . . . .
O6 O 0.1622(3) 0.1986(4) 0.5247(4) 0.0300(12) Uani 1 1 d . . . . .
O7 O 0.2628(2) 0.1293(4) 0.6331(4) 0.0277(12) Uani 1 1 d . . . . .
O8 O 0.0526(3) 0.3288(6) 0.3653(6) 0.070(2) Uani 1 1 d . U . . .
H8B H 0.0519 0.3028 0.4165 0.105 Uiso 1 1 d DR U . . .
H8C H 0.0442 0.3900 0.3618 0.105 Uiso 1 1 d R U . . .
O9 O 0.1269(9) 0.4685(11) 0.3360(12) 0.0502(17) Uani 0.464(10) 1 d D U P A 1
O9' O 0.1095(7) 0.4578(9) 0.3043(11) 0.0502(17) Uani 0.536(10) 1 d D . P A 2
C1 C 0.0701(4) 0.2454(6) 0.1251(7) 0.0338(19) Uani 1 1 d . . . . .
C2 C 0.1060(4) 0.2090(6) 0.0759(6) 0.0301(18) Uani 1 1 d . . . . .
C3 C 0.0788(4) 0.1385(6) -0.0072(6) 0.0303(18) Uani 1 1 d . . . . .
C4 C 0.1147(4) 0.1047(7) -0.0463(7) 0.042(2) Uani 1 1 d . . . . .
H4 H 0.0968 0.0568 -0.1007 0.050 Uiso 1 1 calc R U . . .
C5 C 0.1773(5) 0.1425(9) -0.0039(9) 0.062(3) Uani 1 1 d . . . . .
H5 H 0.2017 0.1186 -0.0293 0.074 Uiso 1 1 calc R U . . .
C6 C 0.2046(5) 0.2145(10) 0.0749(9) 0.067(4) Uani 1 1 d . . . . .
H6 H 0.2458 0.2419 0.1002 0.081 Uiso 1 1 calc R U . . .
C7 C 0.1690(5) 0.2449(8) 0.1153(8) 0.050(2) Uani 1 1 d . . . . .
H7 H 0.1879 0.2914 0.1712 0.060 Uiso 1 1 calc R U . . .
C8 C 0.2536(4) 0.4037(5) 0.6082(6) 0.0209(15) Uani 1 1 d . . . . .
C9 C 0.2033(4) 0.1417(5) 0.5998(6) 0.0254(16) Uani 1 1 d . . . . .
C10 C 0.3011(3) 0.4674(5) 0.7043(5) 0.0198(15) Uani 1 1 d . . . . .
C11 C 0.2774(3) 0.5235(5) 0.7540(5) 0.0205(15) Uani 1 1 d . . . . .
H11 H 0.2326 0.5206 0.7280 0.025 Uiso 1 1 calc R U . . .
C12 C 0.3212(3) 0.5833(5) 0.8425(6) 0.0199(15) Uani 1 1 d . . . . .
C13 C 0.3873(4) 0.5901(5) 0.8784(6) 0.0216(15) Uani 1 1 d . . . . .
H13 H 0.4160 0.6316 0.9365 0.026 Uiso 1 1 calc R U . . .
C14 C 0.4112(3) 0.5362(5) 0.8290(6) 0.0199(15) Uani 1 1 d . . . . .
C15 C 0.3671(3) 0.4733(5) 0.7425(6) 0.0195(15) Uani 1 1 d . . . . .
H15 H 0.3829 0.4347 0.7103 0.023 Uiso 1 1 calc R U . . .
C16 C -0.0175(4) 0.0422(6) -0.1349(6) 0.0302(18) Uani 1 1 d . . . . .
H16A H 0.0022 -0.0230 -0.1173 0.036 Uiso 1 1 calc R U . . .
H16B H -0.0156 0.0692 -0.1932 0.036 Uiso 1 1 calc R U . . .
C17 C 0.1201(11) 0.5153(12) 0.2599(15) 0.062(3) Uani 0.464(10) 1 d D U P A 1
H17 H 0.1244 0.4858 0.2081 0.074 Uiso 0.464(10) 1 calc R U P A 1
C18 C 0.0682(13) 0.6484(18) 0.296(2) 0.103(5) Uani 0.464(10) 1 d D U P A 1
H18A H 0.0216 0.6485 0.2371 0.154 Uiso 0.464(10) 1 calc R U P A 1
H18B H 0.0824 0.7144 0.3217 0.154 Uiso 0.464(10) 1 calc R U P A 1
H18C H 0.0756 0.6076 0.3541 0.154 Uiso 0.464(10) 1 calc R U P A 1
C19 C 0.1218(15) 0.6746(19) 0.194(2) 0.094(4) Uani 0.464(10) 1 d D U P A 1
H19A H 0.1648 0.6579 0.2111 0.141 Uiso 0.464(10) 1 calc R U P A 1
H19B H 0.1219 0.7419 0.2142 0.141 Uiso 0.464(10) 1 calc R U P A 1
H19C H 0.0886 0.6663 0.1172 0.141 Uiso 0.464(10) 1 calc R U P A 1
C17' C 0.1248(10) 0.5454(10) 0.3088(11) 0.062(3) Uani 0.536(10) 1 d D . P A 2
H17' H 0.1554 0.5770 0.3746 0.074 Uiso 0.536(10) 1 calc R U P A 2
C18' C 0.0870(15) 0.6992(10) 0.2043(19) 0.103(5) Uani 0.536(10) 1 d D . P A 2
H18D H 0.1130 0.7257 0.1804 0.154 Uiso 0.536(10) 1 calc R U P A 2
H18E H 0.1025 0.7260 0.2746 0.154 Uiso 0.536(10) 1 calc R U P A 2
H18F H 0.0410 0.7162 0.1526 0.154 Uiso 0.536(10) 1 calc R U P A 2
C19' C 0.0683(13) 0.5358(15) 0.1117(13) 0.094(4) Uani 0.536(10) 1 d D . P A 2
H19D H 0.0721 0.5750 0.0619 0.141 Uiso 0.536(10) 1 calc R U P A 2
H19E H 0.0224 0.5196 0.0785 0.141 Uiso 0.536(10) 1 calc R U P A 2
H19F H 0.0937 0.4764 0.1285 0.141 Uiso 0.536(10) 1 calc R U P A 2

loop_
_atom_site_aniso_label
_atom_site_aniso_U_11
_atom_site_aniso_U_22
_atom_site_aniso_U_33
_atom_site_aniso_U_23
_atom_site_aniso_U_13
_atom_site_aniso_U_12
Gd1 0.0218(2) 0.0211(2) 0.0152(2) 0.00085(15) 0.00883(17) -0.00065(15)
N1 0.064(4) 0.050(4) 0.050(4) 0.010(4) -0.003(4) 0.000(3)
N1' 0.064(4) 0.050(4) 0.050(4) 0.010(4) -0.003(4) 0.000(3)
O1 0.036(4) 0.068(4) 0.014(3) -0.014(3) 0.002(3) 0.003(3)
O2 0.038(4) 0.065(9) 0.033(6) -0.016(6) 0.012(4) 0.011(6)
O2' 0.038(4) 0.065(9) 0.033(6) -0.016(6) 0.012(4) 0.011(6)
O3 0.024(3) 0.060(4) 0.033(3) -0.024(3) 0.018(3) -0.016(3)
O4 0.024(3) 0.022(3) 0.018(3) -0.008(2) 0.010(2) -0.003(2)
O5 0.019(3) 0.043(3) 0.032(3) -0.022(3) 0.004(3) 0.002(2)
O6 0.024(3) 0.036(3) 0.031(3) 0.020(3) 0.016(3) 0.006(2)
O7 0.019(3) 0.037(3) 0.024(3) 0.010(2) 0.010(2) -0.002(2)
O8 0.043(3) 0.097(4) 0.054(4) 0.032(3) 0.019(3) 0.001(3)
O9 0.048(3) 0.041(3) 0.036(3) 0.010(3) 0.009(2) 0.005(3)
O9' 0.048(3) 0.041(3) 0.036(3) 0.010(3) 0.009(2) 0.005(3)
C1 0.030(5) 0.037(5) 0.025(5) -0.006(4) 0.010(4) 0.003(4)
C2 0.029(4) 0.032(5) 0.023(4) -0.004(3) 0.011(4) -0.006(3)
C3 0.021(4) 0.044(5) 0.020(4) -0.003(4) 0.008(3) -0.004(4)
C4 0.030(5) 0.060(6) 0.038(5) -0.019(4) 0.021(4) -0.012(4)
C5 0.041(6) 0.101(9) 0.057(7) -0.026(7) 0.036(6) -0.021(6)
C6 0.039(6) 0.114(10) 0.055(7) -0.027(7) 0.031(6) -0.040(6)
C7 0.045(6) 0.060(7) 0.039(5) -0.015(5) 0.020(5) -0.022(5)
C8 0.028(4) 0.019(4) 0.018(4) -0.007(3) 0.015(3) -0.005(3)
C9 0.032(4) 0.023(4) 0.022(4) 0.006(3) 0.016(4) 0.000(3)
C10 0.021(4) 0.018(4) 0.014(3) -0.006(3) 0.007(3) -0.001(3)
C11 0.014(3) 0.024(4) 0.015(4) -0.007(3) 0.003(3) 0.000(3)
C12 0.023(4) 0.019(4) 0.020(4) -0.004(3) 0.013(3) 0.005(3)
C13 0.025(4) 0.021(4) 0.015(4) -0.004(3) 0.010(3) -0.004(3)
C14 0.017(4) 0.022(4) 0.017(4) -0.003(3) 0.007(3) -0.002(3)
C15 0.024(4) 0.019(4) 0.018(4) -0.006(3) 0.013(3) 0.000(3)
C16 0.021(4) 0.041(5) 0.029(4) -0.015(4) 0.015(4) -0.008(3)
C17 0.054(3) 0.045(3) 0.042(3) 0.005(3) 0.002(3) 0.003(3)
C18 0.080(6) 0.068(5) 0.073(5) 0.013(5) -0.006(5) 0.002(5)
C19 0.074(5) 0.069(5) 0.067(5) 0.016(5) -0.002(5) 0.005(5)
C17' 0.054(3) 0.045(3) 0.042(3) 0.005(3) 0.002(3) 0.003(3)
C18' 0.080(6) 0.068(5) 0.073(5) 0.013(5) -0.006(5) 0.002(5)
C19' 0.074(5) 0.069(5) 0.067(5) 0.016(5) -0.002(5) 0.005(5)

loop_
_atom_type_symbol
_atom_type_description
_atom_type_scat_dispersion_real
_atom_type_scat_dispersion_imag
_atom_type_scat_source
C C 0.0033 0.0016 'International Tables Vol C Tables 4.2.6.8 and 6.1.1.4'
H H 0.0000 0.0000 'International Tables Vol C Tables 4.2.6.8 and 6.1.1.4'
N N 0.0061 0.0033 'International Tables Vol C Tables 4.2.6.8 and 6.1.1.4'
O O 0.0106 0.0060 'International Tables Vol C Tables 4.2.6.8 and 6.1.1.4'
Gd Gd -0.1653 3.9035 'International Tables Vol C Tables 4.2.6.8 and 6.1.1.4'

loop_
_geom_angle_atom_site_label_1
_geom_angle_atom_site_label_2
_geom_angle_atom_site_label_3
_geom_angle
_geom_angle_site_symmetry_1
_geom_angle_site_symmetry_3
O1 Gd1 O6 118.4(2) . .
O1 Gd1 O9 85.3(4) . .
O6 Gd1 O9 138.6(5) . .
O1 Gd1 O7 83.1(2) . 7_556
O6 Gd1 O7 138.45(17) . 7_556
O9 Gd1 O7 73.1(5) . 7_556
O1 Gd1 O4 80.7(2) . 7_556
O6 Gd1 O4 72.84(17) . 7_556
O9 Gd1 O4 148.0(5) . 7_556
O7 Gd1 O4 76.83(17) 7_556 7_556
O1 Gd1 O9' 75.6(4) . .
O6 Gd1 O9' 140.3(5) . .
O7 Gd1 O9' 76.5(4) 7_556 .
O4 Gd1 O9' 146.1(4) 7_556 .
O1 Gd1 O8 84.2(2) . .
O6 Gd1 O8 76.3(2) . .
O9 Gd1 O8 72.9(5) . .
O7 Gd1 O8 144.4(2) 7_556 .
O4 Gd1 O8 133.2(2) 7_556 .
O9' Gd1 O8 68.1(4) . .
O1 Gd1 O5 153.2(2) . .
O6 Gd1 O5 80.1(2) . .
O9 Gd1 O5 68.8(4) . .
O7 Gd1 O5 95.24(19) 7_556 .
O4 Gd1 O5 125.13(17) 7_556 .
O9' Gd1 O5 78.0(4) . .
O8 Gd1 O5 81.8(2) . .
O1 Gd1 O4 147.73(19) . .
O6 Gd1 O4 75.43(17) . .
O9 Gd1 O4 103.1(4) . .
O7 Gd1 O4 70.14(16) 7_556 .
O4 Gd1 O4 76.04(17) 7_556 .
O9' Gd1 O4 113.5(3) . .
O8 Gd1 O4 128.1(2) . .
O5 Gd1 O4 51.03(16) . .
O1 Gd1 Gd1 117.47(16) . 7_556
O6 Gd1 Gd1 69.79(12) . 7_556
O9 Gd1 Gd1 131.6(4) . 7_556
O7 Gd1 Gd1 68.71(12) 7_556 7_556
O4 Gd1 Gd1 39.95(11) 7_556 7_556
O9' Gd1 Gd1 140.1(3) . 7_556
O8 Gd1 Gd1 145.48(17) . 7_556
O5 Gd1 Gd1 86.16(13) . 7_556
O4 Gd1 Gd1 36.08(10) . 7_556
C17 N1 C18 122.2(14) . .
C17 N1 C19 117.6(17) . .
C18 N1 C19 119.6(14) . .
C17' N1' C19' 120.6(11) . .
C17' N1' C18' 121.4(12) . .
C19' N1' C18' 118.0(11) . .
C1 O1 Gd1 176.7(7) . .
C3 O3 C16 119.9(6) . .
C8 O4 Gd1 161.8(5) . 7_556
C8 O4 Gd1 90.6(4) . .
Gd1 O4 Gd1 103.96(17) 7_556 .
C8 O5 Gd1 97.3(4) . .
C9 O6 Gd1 136.7(5) . .
C9 O7 Gd1 138.3(5) . 7_556
C17 O9 Gd1 133.9(14) . .
C17' O9' Gd1 138.2(11) . .
O1 C1 O2' 117.8(13) . .
O1 C1 O2 125.2(10) . .
O1 C1 C2 118.3(8) . .
O2' C1 C2 120.0(12) . .
O2 C1 C2 115.0(10) . .
C7 C2 C3 117.8(8) . .
C7 C2 C1 119.6(7) . .
C3 C2 C1 122.7(7) . .
O3 C3 C4 123.4(7) . .
O3 C3 C2 116.0(7) . .
C4 C3 C2 120.5(7) . .
C5 C4 C3 119.4(8) . .
C6 C5 C4 121.6(9) . .
C5 C6 C7 118.1(9) . .
C6 C7 C2 122.6(9) . .
O5 C8 O4 120.4(6) . .
O5 C8 C10 120.7(6) . .
O4 C8 C10 118.8(6) . .
O7 C9 O6 126.4(7) . .
O7 C9 C12 116.8(6) . 4_546
O6 C9 C12 116.8(6) . 4_546
C15 C10 C11 119.7(6) . .
C15 C10 C8 120.9(6) . .
C11 C10 C8 119.3(6) . .
C12 C11 C10 119.5(6) . .
C13 C12 C11 120.1(6) . .
C13 C12 C9 119.9(6) . 4_556
C11 C12 C9 120.1(6) . 4_556
C14 C13 C12 121.0(6) . .
C13 C14 C15 118.4(6) . .
C13 C14 C16 122.6(6) . 3_556
C15 C14 C16 119.0(6) . 3_556
C10 C15 C14 121.2(6) . .
O3 C16 C14 108.1(6) . 3_444
O9 C17 N1 116.4(14) . .
O9' C17' N1' 115.1(12) . .

loop_
_geom_bond_atom_site_label_1
_geom_bond_atom_site_label_2
_geom_bond_distance
_geom_bond_site_symmetry_2
Gd1 O1 2.271(5) .
Gd1 O6 2.349(5) .
Gd1 O9 2.350(15) .
Gd1 O7 2.356(5) 7_556
Gd1 O4 2.368(5) 7_556
Gd1 O9' 2.407(12) .
Gd1 O8 2.417(6) .
Gd1 O5 2.455(5) .
Gd1 O4 2.582(5) .
Gd1 Gd1 3.9013(9) 7_556
N1 C17 1.321(9) .
N1 C18 1.461(10) .
N1 C19 1.466(10) .
N1' C17' 1.337(9) .
N1' C19' 1.463(9) .
N1' C18' 1.470(9) .
O1 C1 1.215(10) .
O2 C1 1.295(17) .
O2' C1 1.28(3) .
O3 C3 1.362(9) .
O3 C16 1.410(9) .
O4 C8 1.266(8) .
O4 Gd1 2.368(5) 7_556
O5 C8 1.237(9) .
O6 C9 1.254(9) .
O7 C9 1.251(9) .
O7 Gd1 2.356(5) 7_556
O9 C17 1.226(10) .
O9' C17' 1.237(9) .
C1 C2 1.516(11) .
C2 C7 1.385(12) .
C2 C3 1.397(11) .
C3 C4 1.382(11) .
C4 C5 1.380(12) .
C5 C6 1.372(15) .
C6 C7 1.377(14) .
C8 C10 1.498(9) .
C9 C12 1.524(9) 4_546
C10 C15 1.375(10) .
C10 C11 1.401(9) .
C11 C12 1.389(10) .
C12 C13 1.386(10) .
C12 C9 1.524(9) 4_556
C13 C14 1.385(9) .
C14 C15 1.402(9) .
C14 C16 1.505(10) 3_556
C16 C14 1.505(10) 3_444
